data_7102191
loop_
_publ_author_name
'Petrar, Petronela Maria'
'Nemes, Gabriela'
'Silaghi-Dumitrescu, Ioan'
'Ranaivonjatovo, Henri'
'Gornitzka, Heinz'
'Escudi\'e, Jean'

_publ_section_title
;
 1,3-Digermacyclobutanes with exocyclic C=P and C=P=S double bonds.
;
_journal_issue 40
_journal_name_full 'Chemical communications (Cambridge, England)'
_journal_page_first 4149
_journal_page_last 4151
_journal_paper_doi 10.1039/b708308d
_journal_year 2007
_chemical_formula_sum 'C58 H104 Ge2 O P2'
_chemical_formula_weight 1024.54
_chemical_name_systematic
;
?
;
_space_group_IT_number 15
_symmetry_cell_setting monoclinic
_symmetry_space_group_name_Hall '-C 2yc'
_symmetry_space_group_name_H-M 'C 1 2/c 1'
_atom_sites_solution_hydrogens geom
_atom_sites_solution_primary direct
_atom_sites_solution_secondary difmap
_audit_creation_method SHELXL-97
_cell_angle_alpha 90.00
_cell_angle_beta 101.1090(10)
_cell_angle_gamma 90.00
_cell_formula_units_Z 4
_cell_length_a 35.416(2)
_cell_length_b 10.6099(7)
_cell_length_c 16.2868(11)
_cell_measurement_reflns_used 3923
_cell_measurement_temperature 173(2)
_cell_measurement_theta_max 25.714
_cell_measurement_theta_min 2.316
_cell_volume 6005.3(7)
_computing_cell_refinement 'Bruker SMART'
_computing_data_collection 'Bruker SMART'
_computing_data_reduction 'Bruker SHELXTL'
_computing_molecular_graphics 'Bruker SHELXTL'
_computing_publication_material 'Bruker SHELXTL'
_computing_structure_refinement 'SHELXL-97 (Sheldrick, 1997)'
_computing_structure_solution 'SHELXS-97 (Sheldrick, 1990)'
_diffrn_ambient_temperature 173(2)
_diffrn_measured_fraction_theta_full 0.990
_diffrn_measured_fraction_theta_max 0.990
_diffrn_measurement_device_type 'Bruker CCD detector'
_diffrn_measurement_method 'phi and omega scans'
_diffrn_radiation_monochromator graphite
_diffrn_radiation_source 'fine-focus sealed tube'
_diffrn_radiation_type MoK\a
_diffrn_radiation_wavelength 0.71073
_diffrn_reflns_av_R_equivalents 0.0577
_diffrn_reflns_av_sigmaI/netI 0.0674
_diffrn_reflns_limit_h_max 41
_diffrn_reflns_limit_h_min -41
_diffrn_reflns_limit_k_max 11
_diffrn_reflns_limit_k_min -12
_diffrn_reflns_limit_l_max 13
_diffrn_reflns_limit_l_min -19
_diffrn_reflns_number 14909
_diffrn_reflns_theta_full 24.71
_diffrn_reflns_theta_max 24.71
_diffrn_reflns_theta_min 5.10
_exptl_absorpt_coefficient_mu 1.089
_exptl_absorpt_correction_T_max 1.000000
_exptl_absorpt_correction_T_min 0.730951
_exptl_absorpt_correction_type semi-empirical
_exptl_absorpt_process_details 'SADABS (Bruker-AXS)'
_exptl_crystal_colour colorless
_exptl_crystal_density_diffrn 1.133
_exptl_crystal_density_method 'not measured'
_exptl_crystal_description plate
_exptl_crystal_F_000 2216
_exptl_crystal_size_max 0.3
_exptl_crystal_size_mid 0.3
_exptl_crystal_size_min 0.05
_refine_diff_density_max 0.386
_refine_diff_density_min -0.290
_refine_diff_density_rms 0.062
_refine_ls_extinction_method none
_refine_ls_goodness_of_fit_ref 0.997
_refine_ls_hydrogen_treatment constr
_refine_ls_matrix_type full
_refine_ls_number_parameters 345
_refine_ls_number_reflns 5077
_refine_ls_number_restraints 88
_refine_ls_restrained_S_all 0.996
_refine_ls_R_factor_all 0.0726
_refine_ls_R_factor_gt 0.0386
_refine_ls_shift/su_max 0.000
_refine_ls_shift/su_mean 0.000
_refine_ls_structure_factor_coef Fsqd
_refine_ls_weighting_details 'calc w=1/[\s^2^(Fo^2^)+(0.0391P)^2^+0.0000P] where P=(Fo^2^+2Fc^2^)/3'
_refine_ls_weighting_scheme calc
_refine_ls_wR_factor_gt 0.0748
_refine_ls_wR_factor_ref 0.0847
_reflns_number_gt 3606
_reflns_number_total 5077
_reflns_threshold_expression >2sigma(I)
_cod_data_source_file b708308d.txt
_cod_data_source_block 3b
_cod_depositor_comments
;
The following automatic conversions were performed:
'_symmetry_cell_setting' value 'Monoclinic' changed to 'monoclinic'
according to '/home/saulius/struct/CIF-dictionaries/cif_core.dic'
dictionary named 'cif_core.dic' version 2.4.1 from 2010-06-29.

Automatic conversion script
Id: cif_fix_enum 1527 2010-12-29 10:47:43Z saulius 
;
_cod_original_sg_symbol_H-M C2/c
_cod_original_formula_sum 'C58 H104 Ge2 O1 P2'
_cod_database_code 7102191

loop_
_symmetry_equiv_pos_as_xyz
'x, y, z'
'-x, y, -z+1/2'
'x+1/2, y+1/2, z'
'-x+1/2, y+1/2, -z+1/2'
'-x, -y, -z'
'x, -y, z-1/2'
'-x+1/2, -y+1/2, -z'
'x+1/2, -y+1/2, z-1/2'

loop_
_atom_site_label
_atom_site_type_symbol
_atom_site_fract_x
_atom_site_fract_y
_atom_site_fract_z
_atom_site_U_iso_or_equiv
_atom_site_adp_type
_atom_site_occupancy
_atom_site_symmetry_multiplicity
_atom_site_calc_flag
_atom_site_refinement_flags
_atom_site_disorder_assembly
_atom_site_disorder_group
C1 C 0.28208(8) 0.2960(3) 0.05307(17) 0.0217(7) Uani 1 1 d . . .
Ge1 Ge 0.225393(9) 0.31465(3) 0.048794(19) 0.02104(10) Uani 1 1 d . . .
C2 C 0.20687(8) 0.2434(3) 0.14876(18) 0.0261(7) Uani 1 1 d . . .
C3 C 0.21630(10) 0.3328(3) 0.22287(19) 0.0396(9) Uani 1 1 d . . .
H3A H 0.2092 0.2934 0.2722 0.059 Uiso 1 1 calc R . .
H3B H 0.2018 0.4114 0.2099 0.059 Uiso 1 1 calc R . .
H3C H 0.2439 0.3512 0.2343 0.059 Uiso 1 1 calc R . .
C4 C 0.16327(9) 0.2199(3) 0.1273(2) 0.0368(8) Uani 1 1 d . . .
H4A H 0.1571 0.1674 0.0770 0.055 Uiso 1 1 calc R . .
H4B H 0.1498 0.3007 0.1171 0.055 Uiso 1 1 calc R . .
H4C H 0.1551 0.1767 0.1741 0.055 Uiso 1 1 calc R . .
C5 C 0.22650(9) 0.1185(3) 0.1747(2) 0.0339(8) Uani 1 1 d . . .
H5A H 0.2544 0.1313 0.1897 0.051 Uiso 1 1 calc R . .
H5B H 0.2207 0.0587 0.1281 0.051 Uiso 1 1 calc R . .
H5C H 0.2171 0.0847 0.2230 0.051 Uiso 1 1 calc R . .
C6 C 0.20744(9) 0.4938(3) 0.02580(19) 0.0268(7) Uani 1 1 d . . .
C7 C 0.22864(9) 0.5841(3) 0.0930(2) 0.0364(8) Uani 1 1 d . . .
H7A H 0.2208 0.6710 0.0781 0.055 Uiso 1 1 calc R . .
H7B H 0.2565 0.5759 0.0964 0.055 Uiso 1 1 calc R . .
H7C H 0.2222 0.5630 0.1473 0.055 Uiso 1 1 calc R . .
C8 C 0.21603(10) 0.5358(3) -0.0587(2) 0.0370(8) Uani 1 1 d . . .
H8A H 0.2055 0.4738 -0.1017 0.055 Uiso 1 1 calc R . .
H8B H 0.2439 0.5424 -0.0547 0.055 Uiso 1 1 calc R . .
H8C H 0.2041 0.6181 -0.0737 0.055 Uiso 1 1 calc R . .
C9 C 0.16412(9) 0.5014(3) 0.0227(2) 0.0338(8) Uani 1 1 d . . .
H9A H 0.1548 0.5852 0.0032 0.051 Uiso 1 1 calc R . .
H9B H 0.1588 0.4865 0.0787 0.051 Uiso 1 1 calc R . .
H9C H 0.1510 0.4373 -0.0159 0.051 Uiso 1 1 calc R . .
P1 P 0.31169(2) 0.37110(8) 0.12925(5) 0.0269(2) Uani 1 1 d . . .
C10 C 0.36269(8) 0.3463(3) 0.11729(18) 0.0240(7) Uani 1 1 d . . .
C11 C 0.38385(8) 0.2362(3) 0.14622(19) 0.0274(7) Uani 1 1 d . . .
C12 C 0.41508(8) 0.2046(3) 0.10915(19) 0.0292(7) Uani 1 1 d . . .
H12 H 0.4283 0.1280 0.1255 0.035 Uiso 1 1 calc R . .
C13 C 0.42783(9) 0.2785(3) 0.0501(2) 0.0304(8) Uani 1 1 d . A .
C14 C 0.41169(9) 0.3980(3) 0.03734(19) 0.0281(7) Uani 1 1 d . . .
H14 H 0.4225 0.4562 0.0041 0.034 Uiso 1 1 calc R . .
C15 C 0.38033(8) 0.4360(3) 0.07112(19) 0.0265(7) Uani 1 1 d . . .
C16 C 0.38000(9) 0.1588(3) 0.2251(2) 0.0368(8) Uani 1 1 d . . .
C17 C 0.34558(10) 0.1913(4) 0.2643(2) 0.0525(10) Uani 1 1 d . . .
H17A H 0.3219 0.1646 0.2268 0.079 Uiso 1 1 calc R . .
H17B H 0.3448 0.2826 0.2732 0.079 Uiso 1 1 calc R . .
H17C H 0.3479 0.1478 0.3181 0.079 Uiso 1 1 calc R . .
C18 C 0.37990(11) 0.0158(3) 0.2098(2) 0.0506(10) Uani 1 1 d . . .
H18A H 0.3794 -0.0286 0.2624 0.076 Uiso 1 1 calc R . .
H18B H 0.4031 -0.0079 0.1891 0.076 Uiso 1 1 calc R . .
H18C H 0.3571 -0.0072 0.1682 0.076 Uiso 1 1 calc R . .
C19 C 0.41624(10) 0.1922(4) 0.2908(2) 0.0530(10) Uani 1 1 d . . .
H19A H 0.4164 0.2828 0.3025 0.079 Uiso 1 1 calc R . .
H19B H 0.4393 0.1698 0.2690 0.079 Uiso 1 1 calc R . .
H19C H 0.4160 0.1451 0.3424 0.079 Uiso 1 1 calc R . .
C20 C 0.45911(10) 0.2329(3) 0.0041(2) 0.0396(9) Uani 1 1 d DU . .
C21 C 0.44602(16) 0.1096(5) -0.0404(4) 0.0687(19) Uani 0.853(8) 1 d PDU A 1
H21A H 0.4220 0.1236 -0.0806 0.103 Uiso 0.853(8) 1 calc PR A 1
H21B H 0.4418 0.0465 0.0008 0.103 Uiso 0.853(8) 1 calc PR A 1
H21C H 0.4659 0.0795 -0.0701 0.103 Uiso 0.853(8) 1 calc PR A 1
C22 C 0.49654(13) 0.2133(8) 0.0643(4) 0.082(3) Uani 0.853(8) 1 d PDU A 1
H22A H 0.5162 0.1843 0.0336 0.124 Uiso 0.853(8) 1 calc PR A 1
H22B H 0.4931 0.1499 0.1059 0.124 Uiso 0.853(8) 1 calc PR A 1
H22C H 0.5048 0.2930 0.0925 0.124 Uiso 0.853(8) 1 calc PR A 1
C23 C 0.4666(2) 0.3270(6) -0.0624(4) 0.092(3) Uani 0.853(8) 1 d PDU A 1
H23A H 0.4426 0.3425 -0.1025 0.137 Uiso 0.853(8) 1 calc PR A 1
H23B H 0.4859 0.2924 -0.0920 0.137 Uiso 0.853(8) 1 calc PR A 1
H23C H 0.4760 0.4065 -0.0354 0.137 Uiso 0.853(8) 1 calc PR A 1
C21' C 0.4790(9) 0.115(3) 0.049(2) 0.086(11) Uani 0.147(8) 1 d PDU A 2
H21D H 0.4883 0.1347 0.1086 0.129 Uiso 0.147(8) 1 calc PR A 2
H21E H 0.5008 0.0906 0.0237 0.129 Uiso 0.147(8) 1 calc PR A 2
H21F H 0.4606 0.0454 0.0445 0.129 Uiso 0.147(8) 1 calc PR A 2
C22' C 0.4911(6) 0.332(2) 0.015(2) 0.059(9) Uani 0.147(8) 1 d PDU A 2
H22D H 0.4985 0.3542 0.0742 0.088 Uiso 0.147(8) 1 calc PR A 2
H22E H 0.4818 0.4070 -0.0177 0.088 Uiso 0.147(8) 1 calc PR A 2
H22F H 0.5134 0.2973 -0.0049 0.088 Uiso 0.147(8) 1 calc PR A 2
C23' C 0.4428(8) 0.208(4) -0.0858(13) 0.097(13) Uani 0.147(8) 1 d PDU A 2
H23D H 0.4633 0.1799 -0.1141 0.146 Uiso 0.147(8) 1 calc PR A 2
H23E H 0.4313 0.2856 -0.1122 0.146 Uiso 0.147(8) 1 calc PR A 2
H23F H 0.4230 0.1425 -0.0902 0.146 Uiso 0.147(8) 1 calc PR A 2
C24 C 0.36835(9) 0.5769(3) 0.0616(2) 0.0368(8) Uani 1 1 d . . .
C25 C 0.36246(12) 0.6298(3) 0.1461(2) 0.0536(11) Uani 1 1 d . . .
H25A H 0.3412 0.5852 0.1638 0.080 Uiso 1 1 calc R . .
H25B H 0.3564 0.7199 0.1402 0.080 Uiso 1 1 calc R . .
H25C H 0.3860 0.6180 0.1881 0.080 Uiso 1 1 calc R . .
C26 C 0.40033(11) 0.6587(3) 0.0355(3) 0.0582(12) Uani 1 1 d . . .
H26A H 0.4246 0.6454 0.0751 0.087 Uiso 1 1 calc R . .
H26B H 0.3931 0.7479 0.0358 0.087 Uiso 1 1 calc R . .
H26C H 0.4035 0.6347 -0.0208 0.087 Uiso 1 1 calc R . .
C27 C 0.33192(10) 0.5961(3) -0.0054(2) 0.0471(10) Uani 1 1 d . . .
H27A H 0.3371 0.5713 -0.0602 0.071 Uiso 1 1 calc R . .
H27B H 0.3244 0.6851 -0.0070 0.071 Uiso 1 1 calc R . .
H27C H 0.3111 0.5442 0.0080 0.071 Uiso 1 1 calc R . .
O1 O 0.0000 0.1858(5) 0.2500 0.0695(11) Uani 1 2 d SDU . .
C28 C 0.0074(5) 0.4060(8) 0.259(2) 0.071(4) Uani 0.50 1 d PDU B -1
H28A H -0.0160 0.4095 0.2153 0.107 Uiso 0.50 1 calc PR B -1
H28B H 0.0275 0.4577 0.2414 0.107 Uiso 0.50 1 calc PR B -1
H28C H 0.0019 0.4381 0.3114 0.107 Uiso 0.50 1 calc PR B -1
C29 C 0.0188(2) 0.2941(8) 0.2682(6) 0.065(2) Uani 0.50 1 d PDU B -1
H29A H 0.0302 0.2875 0.3285 0.078 Uiso 0.50 1 calc PR B -1
H29B H 0.0407 0.2892 0.2386 0.078 Uiso 0.50 1 calc PR B -1
C30 C 0.0145(3) 0.0697(9) 0.2669(7) 0.072(3) Uani 0.50 1 d PDU B -1
H30A H 0.0407 0.0839 0.2558 0.087 Uiso 0.50 1 calc PR B -1
H30B H 0.0181 0.0718 0.3287 0.087 Uiso 0.50 1 calc PR B -1
C31 C 0.0125(5) -0.0377(9) 0.2569(19) 0.111(7) Uani 0.50 1 d PDU B -1
H31A H -0.0139 -0.0608 0.2316 0.166 Uiso 0.50 1 calc PR B -1
H31B H 0.0200 -0.0805 0.3109 0.166 Uiso 0.50 1 calc PR B -1
H31C H 0.0299 -0.0633 0.2197 0.166 Uiso 0.50 1 calc PR B -1

loop_
_atom_site_aniso_label
_atom_site_aniso_U_11
_atom_site_aniso_U_22
_atom_site_aniso_U_33
_atom_site_aniso_U_23
_atom_site_aniso_U_13
_atom_site_aniso_U_12
C1 0.0239(15) 0.0188(16) 0.0235(16) 0.0006(13) 0.0070(13) 0.0036(13)
Ge1 0.02184(17) 0.02211(17) 0.01885(17) -0.00091(16) 0.00309(12) 0.00458(15)
C2 0.0271(16) 0.0336(17) 0.0187(16) -0.0021(14) 0.0066(13) 0.0007(14)
C3 0.051(2) 0.046(2) 0.0243(18) -0.0053(16) 0.0136(16) -0.0009(17)
C4 0.0323(18) 0.047(2) 0.0336(19) 0.0055(16) 0.0116(15) 0.0014(15)
C5 0.0351(19) 0.0371(19) 0.0287(19) 0.0066(16) 0.0046(15) 0.0006(16)
C6 0.0281(17) 0.0239(17) 0.0276(17) -0.0031(14) 0.0030(14) 0.0096(14)
C7 0.036(2) 0.0274(18) 0.043(2) -0.0053(16) 0.0009(17) 0.0074(15)
C8 0.042(2) 0.0302(19) 0.039(2) 0.0062(16) 0.0082(17) 0.0090(16)
C9 0.0316(18) 0.0291(18) 0.040(2) -0.0023(16) 0.0063(16) 0.0112(15)
P1 0.0232(4) 0.0316(5) 0.0254(5) -0.0059(4) 0.0037(4) 0.0022(4)
C10 0.0209(15) 0.0310(18) 0.0194(16) -0.0050(13) 0.0025(13) 0.0008(13)
C11 0.0226(16) 0.0303(18) 0.0274(18) 0.0001(15) 0.0000(14) -0.0040(14)
C12 0.0250(16) 0.0248(18) 0.0359(19) 0.0011(15) 0.0009(14) 0.0027(14)
C13 0.0236(17) 0.0335(19) 0.0332(19) -0.0027(15) 0.0030(15) 0.0012(14)
C14 0.0270(17) 0.0288(18) 0.0281(18) 0.0009(14) 0.0042(14) -0.0019(14)
C15 0.0235(16) 0.0265(17) 0.0282(18) -0.0033(14) 0.0022(14) 0.0027(14)
C16 0.0308(18) 0.046(2) 0.0318(19) 0.0097(16) 0.0011(15) 0.0002(16)
C17 0.046(2) 0.075(3) 0.038(2) 0.026(2) 0.0105(17) 0.004(2)
C18 0.051(2) 0.041(2) 0.056(2) 0.0213(19) -0.001(2) -0.0017(18)
C19 0.042(2) 0.078(3) 0.034(2) 0.012(2) -0.0061(17) -0.008(2)
C20 0.0354(19) 0.041(2) 0.047(2) -0.0027(17) 0.0181(17) 0.0047(16)
C21 0.061(3) 0.074(4) 0.081(4) -0.036(3) 0.039(3) -0.005(3)
C22 0.030(3) 0.141(7) 0.076(4) -0.027(4) 0.008(3) 0.022(3)
C23 0.115(6) 0.085(4) 0.100(5) 0.022(4) 0.085(5) 0.035(4)
C21' 0.06(2) 0.059(16) 0.17(3) 0.024(18) 0.079(19) 0.037(14)
C22' 0.032(13) 0.075(16) 0.08(2) 0.012(16) 0.042(14) -0.002(10)
C23' 0.047(17) 0.19(4) 0.069(12) -0.058(18) 0.041(13) -0.002(19)
C24 0.0330(19) 0.0255(18) 0.051(2) 0.0005(16) 0.0052(17) 0.0035(15)
C25 0.066(3) 0.033(2) 0.060(3) -0.017(2) 0.009(2) -0.0010(19)
C26 0.051(2) 0.027(2) 0.098(3) 0.009(2) 0.018(2) -0.0049(17)
C27 0.043(2) 0.0266(19) 0.068(3) 0.0115(18) 0.002(2) 0.0071(16)
O1 0.088(3) 0.066(3) 0.059(3) 0.000 0.026(2) 0.000
C28 0.050(13) 0.082(5) 0.084(12) -0.005(9) 0.019(13) -0.019(6)
C29 0.071(6) 0.066(5) 0.064(6) 0.007(5) 0.026(5) 0.003(4)
C30 0.078(8) 0.078(5) 0.059(7) 0.016(6) 0.009(6) 0.010(5)
C31 0.16(2) 0.088(6) 0.075(9) 0.007(10) -0.012(15) 0.035(9)

loop_
_atom_type_symbol
_atom_type_description
_atom_type_scat_dispersion_real
_atom_type_scat_dispersion_imag
_atom_type_scat_source
C C 0.0033 0.0016 'International Tables Vol C Tables 4.2.6.8 and 6.1.1.4'
H H 0.0000 0.0000 'International Tables Vol C Tables 4.2.6.8 and 6.1.1.4'
P P 0.1023 0.0942 'International Tables Vol C Tables 4.2.6.8 and 6.1.1.4'
Ge Ge 0.1547 1.8001 'International Tables Vol C Tables 4.2.6.8 and 6.1.1.4'
O O 0.0106 0.0060 'International Tables Vol C Tables 4.2.6.8 and 6.1.1.4'

loop_
_geom_angle_atom_site_label_1
_geom_angle_atom_site_label_2
_geom_angle_atom_site_label_3
_geom_angle
_geom_angle_site_symmetry_1
_geom_angle_site_symmetry_3
P1 C1 Ge1 117.46(15) . .
P1 C1 Ge1 149.24(17) . 7
Ge1 C1 Ge1 93.29(11) . 7
C1 Ge1 C1 86.71(11) . 7
C1 Ge1 C2 114.48(12) . .
C1 Ge1 C2 115.89(12) 7 .
C1 Ge1 C6 112.17(12) . .
C1 Ge1 C6 114.26(11) 7 .
C2 Ge1 C6 111.30(12) . .
C1 Ge1 Ge1 43.39(8) . 7
C1 Ge1 Ge1 43.32(8) 7 7
C2 Ge1 Ge1 125.82(9) . 7
C6 Ge1 Ge1 122.83(9) . 7
C5 C2 C3 107.8(2) . .
C5 C2 C4 107.9(3) . .
C3 C2 C4 109.8(3) . .
C5 C2 Ge1 110.4(2) . .
C3 C2 Ge1 110.6(2) . .
C4 C2 Ge1 110.3(2) . .
C9 C6 C8 109.1(3) . .
C9 C6 C7 109.9(3) . .
C8 C6 C7 107.7(3) . .
C9 C6 Ge1 109.6(2) . .
C8 C6 Ge1 109.3(2) . .
C7 C6 Ge1 111.2(2) . .
C1 P1 C10 109.68(13) . .
C11 C10 C15 117.8(3) . .
C11 C10 P1 122.7(2) . .
C15 C10 P1 119.3(2) . .
C12 C11 C10 117.7(3) . .
C12 C11 C16 115.7(3) . .
C10 C11 C16 125.8(3) . .
C13 C12 C11 123.8(3) . .
C12 C13 C14 116.1(3) . .
C12 C13 C20 121.7(3) . .
C14 C13 C20 122.1(3) . .
C13 C14 C15 122.8(3) . .
C14 C15 C10 118.6(3) . .
C14 C15 C24 117.6(3) . .
C10 C15 C24 123.7(3) . .
C17 C16 C18 108.4(3) . .
C17 C16 C19 106.5(3) . .
C18 C16 C19 108.3(3) . .
C17 C16 C11 115.7(3) . .
C18 C16 C11 112.7(3) . .
C19 C16 C11 104.9(3) . .
C23' C20 C22 138.0(12) . .
C23' C20 C21 49.9(17) . .
C22 C20 C21 109.9(4) . .
C23' C20 C22' 111.9(17) . .
C22 C20 C22' 58.6(11) . .
C21 C20 C22' 142.6(10) . .
C23' C20 C13 110.9(11) . .
C22 C20 C13 110.8(3) . .
C21 C20 C13 108.8(3) . .
C22' C20 C13 108.5(10) . .
C23' C20 C23 60.5(17) . .
C22 C20 C23 107.5(4) . .
C21 C20 C23 107.5(4) . .
C22' C20 C23 53.8(12) . .
C13 C20 C23 112.3(3) . .
C23' C20 C21' 112.3(19) . .
C22 C20 C21' 46.8(14) . .
C21 C20 C21' 66.6(15) . .
C22' C20 C21' 103.8(16) . .
C13 C20 C21' 109.1(11) . .
C23 C20 C21' 137.5(11) . .
C27 C24 C25 110.4(3) . .
C27 C24 C26 106.8(3) . .
C25 C24 C26 105.9(3) . .
C27 C24 C15 112.0(3) . .
C25 C24 C15 110.1(3) . .
C26 C24 C15 111.5(3) . .
C29 O1 C29 60.8(8) 2 .
C29 O1 C30 126.2(5) 2 2
C29 O1 C30 172.8(6) . 2
C29 O1 C30 172.8(6) 2 .
C29 O1 C30 126.2(5) . .
C30 O1 C30 46.9(8) 2 .
C28 C29 O1 130.9(9) . .
C31 C30 O1 150.3(11) . .

loop_
_geom_bond_atom_site_label_1
_geom_bond_atom_site_label_2
_geom_bond_distance
_geom_bond_site_symmetry_2
C1 P1 1.665(3) .
C1 Ge1 2.005(3) .
C1 Ge1 2.008(3) 7
Ge1 C1 2.008(3) 7
Ge1 C2 2.016(3) .
Ge1 C6 2.016(3) .
Ge1 Ge1 2.9178(6) 7
C2 C5 1.519(4) .
C2 C3 1.521(4) .
C2 C4 1.536(4) .
C6 C9 1.527(4) .
C6 C8 1.532(4) .
C6 C7 1.537(4) .
P1 C10 1.872(3) .
C10 C11 1.419(4) .
C10 C15 1.430(4) .
C11 C12 1.399(4) .
C11 C16 1.553(4) .
C12 C13 1.382(4) .
C13 C14 1.390(4) .
C13 C20 1.530(5) .
C14 C15 1.391(4) .
C15 C24 1.554(4) .
C16 C17 1.520(5) .
C16 C18 1.538(5) .
C16 C19 1.545(4) .
C20 C23' 1.490(17) .
C20 C22 1.504(5) .
C20 C21 1.523(6) .
C20 C22' 1.528(15) .
C20 C23 1.534(6) .
C20 C21' 1.551(16) .
C24 C27 1.535(4) .
C24 C25 1.536(5) .
C24 C26 1.550(5) .
O1 C29 1.332(8) 2
O1 C29 1.332(8) .
O1 C30 1.342(8) 2
O1 C30 1.342(8) .
C28 C29 1.254(9) .
C30 C31 1.152(10) .
